data_7055377
loop_
_publ_author_name
'Indoria, Shikha'
'Lobana, Tarlok S.'
'Sood, Henna'
'Arora, Daljit S.'
'Hundal, Geeta'
'Jasinski, Jerry P.'

_publ_section_title
;
 Synthesis, spectroscopy, structures and antimicrobial activity of
 mixed-ligand zinc(ii) complexes of 5-nitro-salicylaldehyde
 thiosemicarbazones
;
_journal_issue 4
_journal_name_full 'New J. Chem.'
_journal_page_first 3642
_journal_paper_doi 10.1039/C5NJ02822A
_journal_volume 40
_journal_year 2016
_chemical_formula_moiety 'C21 H16 N6 O3 S Zn'
_chemical_formula_sum 'C21 H16 N6 O3 S Zn'
_chemical_formula_weight 497.86
_chemical_name_systematic
; 
 ? 
;
_space_group_IT_number 2
_symmetry_cell_setting triclinic
_symmetry_space_group_name_Hall '-P 1'
_symmetry_space_group_name_H-M 'P -1'
_atom_sites_solution_hydrogens geom
_atom_sites_solution_primary direct
_atom_sites_solution_secondary difmap
_audit_creation_method SHELXL-97
_audit_update_record
;
2016-02-01 deposited with the CCDC.
2016-02-17 downloaded from the CCDC.
;
_cell_angle_alpha 86.254(3)
_cell_angle_beta 82.737(4)
_cell_angle_gamma 81.271(3)
_cell_formula_units_Z 2
_cell_length_a 6.0475(6)
_cell_length_b 12.1271(11)
_cell_length_c 14.1409(15)
_cell_measurement_reflns_used 5626
_cell_measurement_temperature 296(2)
_cell_measurement_theta_max 27.44
_cell_measurement_theta_min 2.18
_cell_volume 1015.71(17)
_computing_cell_refinement 'Bruker SAINT'
_computing_data_collection 'Bruker APEX2'
_computing_data_reduction 'Bruker SAINT'
_computing_molecular_graphics 'Bruker SHELXTL'
_computing_publication_material 'Bruker SHELXTL'
_computing_structure_refinement 'SHELXL-2014 (Sheldrick 2014)'
_computing_structure_solution 'SHELXS-97 (Sheldrick 2008)'
_diffrn_ambient_temperature 296(2)
_diffrn_measured_fraction_theta_full 0.959
_diffrn_measured_fraction_theta_max 0.959
_diffrn_measurement_device_type 'Bruker APEX-II CCD'
_diffrn_measurement_method '\f and \w scans'
_diffrn_radiation_monochromator graphite
_diffrn_radiation_source 'fine-focus sealed tube'
_diffrn_radiation_type MoK\a
_diffrn_radiation_wavelength 0.71073
_diffrn_reflns_av_R_equivalents 0.0387
_diffrn_reflns_av_sigmaI/netI 0.0436
_diffrn_reflns_limit_h_max 8
_diffrn_reflns_limit_h_min -7
_diffrn_reflns_limit_k_max 16
_diffrn_reflns_limit_k_min -16
_diffrn_reflns_limit_l_max 19
_diffrn_reflns_limit_l_min -18
_diffrn_reflns_number 16500
_diffrn_reflns_theta_full 28.62
_diffrn_reflns_theta_max 28.62
_diffrn_reflns_theta_min 2.18
_exptl_absorpt_coefficient_mu 1.351
_exptl_absorpt_correction_T_max 0.7457
_exptl_absorpt_correction_T_min 0.6625
_exptl_absorpt_correction_type multi-scan
_exptl_absorpt_process_details 'SADABS-2014/5 - Bruker AXS area detector scaling and absorption correction'
_exptl_crystal_colour Yellow
_exptl_crystal_density_diffrn 1.628
_exptl_crystal_density_method 'not measured'
_exptl_crystal_description Prism
_exptl_crystal_F_000 508
_exptl_crystal_size_max 0.11
_exptl_crystal_size_mid 0.08
_exptl_crystal_size_min 0.05
_refine_diff_density_max 0.326
_refine_diff_density_min -0.300
_refine_diff_density_rms 0.062
_refine_ls_extinction_method none
_refine_ls_goodness_of_fit_ref 0.987
_refine_ls_hydrogen_treatment none
_refine_ls_matrix_type full
_refine_ls_number_parameters 290
_refine_ls_number_reflns 4993
_refine_ls_number_restraints 0
_refine_ls_restrained_S_all 0.987
_refine_ls_R_factor_all 0.0552
_refine_ls_R_factor_gt 0.0365
_refine_ls_shift/su_max 0.021
_refine_ls_shift/su_mean 0.000
_refine_ls_structure_factor_coef Fsqd
_refine_ls_weighting_details 'calc w=1/[\s^2^(Fo^2^)+(0.0553P)^2^+0.0000P] where P=(Fo^2^+2Fc^2^)/3'
_refine_ls_weighting_scheme calc
_refine_ls_wR_factor_gt 0.0885
_refine_ls_wR_factor_ref 0.0972
_reflns_number_gt 3818
_reflns_number_total 4993
_reflns_threshold_expression >2sigma(I)
_cod_data_source_file c5nj02822a2.cif
_cod_data_source_block 4
_cod_depositor_comments
;
The following automatic conversions were performed:

'_symmetry_cell_setting' value 'Triclinic' changed to 'triclinic'
according to
/usr/data/users/saulius/crontab/automatic-downloads/rss-feeds/RSC/lib/dictionaries/cif_core.dic
dictionary named 'cif_core.dic' version 2.4.2 from 2011-04-26.

'_exptl_absorpt_correction_type' value 'Multi-scan' changed to
'multi-scan' according to
/usr/data/users/saulius/crontab/automatic-downloads/rss-feeds/RSC/lib/dictionaries/cif_core.dic
dictionary named 'cif_core.dic' version 2.4.2 from 2011-04-26.

Automatic conversion script
Id: cif_fix_values 4268 2015-11-12 08:31:59Z antanas 

 Adding full bibliography for 7055375--7055380.cif.
;
_cod_database_code 7055377

loop_
_symmetry_equiv_pos_as_xyz
'x, y, z'
'-x, -y, -z'

loop_
_atom_site_label
_atom_site_type_symbol
_atom_site_fract_x
_atom_site_fract_y
_atom_site_fract_z
_atom_site_U_iso_or_equiv
_atom_site_adp_type
_atom_site_occupancy
_atom_site_symmetry_multiplicity
_atom_site_calc_flag
_atom_site_refinement_flags
C1 C -0.0750(4) 0.3871(2) 0.40251(19) 0.0493(6) Uani 1 1 d .
H1 H -0.1218 0.3375 0.4513 0.059 Uiso 1 1 calc R
C2 C -0.2174(4) 0.4870(2) 0.3852(2) 0.0625(8) Uani 1 1 d .
H2 H -0.3560 0.5030 0.4221 0.075 Uiso 1 1 calc R
C3 C -0.1517(5) 0.5595(2) 0.3150(2) 0.0629(8) Uani 1 1 d .
H3 H -0.2450 0.6261 0.3035 0.075 Uiso 1 1 calc R
C4 C 0.0564(4) 0.53525(19) 0.25889(19) 0.0467(6) Uani 1 1 d .
C5 C 0.1368(6) 0.6048(2) 0.1813(2) 0.0639(8) Uani 1 1 d .
H5 H 0.0463 0.6703 0.1643 0.077 Uiso 1 1 calc R
C6 C 0.3407(6) 0.5779(2) 0.1319(2) 0.0661(9) Uani 1 1 d .
H6 H 0.3874 0.6251 0.0813 0.079 Uiso 1 1 calc R
C7 C 0.4883(5) 0.4784(2) 0.15503(17) 0.0486(6) Uani 1 1 d .
C8 C 0.7074(5) 0.4470(3) 0.10938(19) 0.0649(9) Uani 1 1 d .
H8 H 0.7650 0.4918 0.0592 0.078 Uiso 1 1 calc R
C9 C 0.8348(4) 0.3523(3) 0.1379(2) 0.0626(8) Uani 1 1 d .
H9 H 0.9804 0.3325 0.1083 0.075 Uiso 1 1 calc R
C10 C 0.7462(4) 0.2843(2) 0.21238(18) 0.0487(6) Uani 1 1 d .
H10 H 0.8351 0.2193 0.2316 0.058 Uiso 1 1 calc R
C11 C 0.4122(4) 0.40502(18) 0.22934(15) 0.0344(5) Uani 1 1 d .
C12 C 0.1915(3) 0.43378(17) 0.28194(16) 0.0338(5) Uani 1 1 d .
C13 C 0.3019(3) 0.05256(18) 0.22155(16) 0.0338(5) Uani 1 1 d .
C14 C 0.1838(4) 0.0247(2) 0.14720(17) 0.0420(6) Uani 1 1 d .
H14 H 0.0402 0.0628 0.1416 0.050 Uiso 1 1 calc R
C15 C 0.2724(4) -0.0553(2) 0.08413(17) 0.0419(5) Uani 1 1 d .
H15 H 0.1911 -0.0709 0.0363 0.050 Uiso 1 1 calc R
C16 C 0.4881(4) -0.11365(18) 0.09263(16) 0.0377(5) Uani 1 1 d .
C17 C 0.6064(4) -0.09277(18) 0.16496(16) 0.0361(5) Uani 1 1 d .
H17 H 0.7477 -0.1338 0.1702 0.043 Uiso 1 1 calc R
C18 C 0.5194(3) -0.01151(17) 0.23064(15) 0.0329(5) Uani 1 1 d .
C19 C 0.6513(3) -0.00342(18) 0.30719(16) 0.0355(5) Uani 1 1 d .
H19 H 0.7790 -0.0561 0.3111 0.043 Uiso 1 1 calc R
C20 C 0.6911(3) 0.13485(17) 0.50672(15) 0.0321(5) Uani 1 1 d .
C21 C 0.8161(4) 0.2062(2) 0.64810(17) 0.0474(6) Uani 1 1 d .
H21A H 0.6819 0.2595 0.6461 0.071 Uiso 1 1 calc R
H21B H 0.9453 0.2446 0.6397 0.071 Uiso 1 1 calc R
H21C H 0.8100 0.1654 0.7087 0.071 Uiso 1 1 calc R
N1 N 0.1249(3) 0.36050(15) 0.35156(13) 0.0349(4) Uani 1 1 d .
N2 N 0.5386(3) 0.30975(15) 0.25672(13) 0.0353(4) Uani 1 1 d .
N3 N 0.5871(4) -0.19754(17) 0.02597(15) 0.0458(5) Uani 1 1 d .
N4 N 0.6071(3) 0.07068(14) 0.37062(13) 0.0325(4) Uani 1 1 d .
N5 N 0.7511(3) 0.06133(15) 0.43959(13) 0.0348(4) Uani 1 1 d .
N6 N 0.8327(3) 0.13001(17) 0.57299(14) 0.0460(5) Uani 1 1 d .
H6A H 0.9438 0.0764 0.5703 0.055 Uiso 1 1 calc R
O1 O 0.2097(2) 0.13171(13) 0.27692(12) 0.0422(4) Uani 1 1 d .
O2 O 0.4823(3) -0.21437(17) -0.03908(13) 0.0636(5) Uani 1 1 d .
O3 O 0.7729(3) -0.25033(17) 0.03704(14) 0.0685(6) Uani 1 1 d .
S1 S 0.44974(9) 0.23522(5) 0.51595(4) 0.03948(15) Uani 1 1 d .
Zn1 Zn 0.36589(4) 0.21059(2) 0.362426(18) 0.03482(10) Uani 1 1 d .

loop_
_atom_site_aniso_label
_atom_site_aniso_U_11
_atom_site_aniso_U_22
_atom_site_aniso_U_33
_atom_site_aniso_U_23
_atom_site_aniso_U_13
_atom_site_aniso_U_12
C1 0.0378(12) 0.0521(15) 0.0561(16) -0.0171(12) 0.0017(11) -0.0007(11)
C2 0.0395(14) 0.0635(19) 0.080(2) -0.0297(17) 0.0005(14) 0.0105(13)
C3 0.0537(16) 0.0446(16) 0.091(2) -0.0272(16) -0.0312(16) 0.0211(13)
C4 0.0548(14) 0.0295(12) 0.0600(16) -0.0088(11) -0.0290(12) 0.0018(10)
C5 0.093(2) 0.0350(15) 0.070(2) 0.0058(14) -0.0428(18) -0.0050(15)
C6 0.112(3) 0.0474(17) 0.0492(17) 0.0151(13) -0.0297(17) -0.0353(17)
C7 0.0640(16) 0.0563(16) 0.0327(13) 0.0001(11) -0.0105(11) -0.0286(13)
C8 0.079(2) 0.090(2) 0.0352(14) -0.0103(15) 0.0046(14) -0.0489(19)
C9 0.0431(14) 0.095(2) 0.0541(17) -0.0321(17) 0.0150(13) -0.0285(16)
C10 0.0332(12) 0.0651(17) 0.0490(15) -0.0252(13) -0.0025(10) -0.0033(11)
C11 0.0374(11) 0.0365(12) 0.0320(11) -0.0057(9) -0.0094(9) -0.0074(9)
C12 0.0360(11) 0.0283(11) 0.0394(12) -0.0064(9) -0.0155(9) -0.0011(9)
C13 0.0339(11) 0.0296(11) 0.0380(12) -0.0011(9) -0.0080(9) -0.0022(9)
C14 0.0375(12) 0.0437(14) 0.0456(14) -0.0037(11) -0.0156(10) 0.0010(10)
C15 0.0475(13) 0.0430(14) 0.0385(13) -0.0013(10) -0.0150(10) -0.0091(11)
C16 0.0479(13) 0.0335(12) 0.0320(12) -0.0035(9) -0.0036(10) -0.0066(10)
C17 0.0373(11) 0.0334(12) 0.0366(12) -0.0066(9) -0.0065(9) 0.0022(9)
C18 0.0332(10) 0.0307(11) 0.0344(11) -0.0027(9) -0.0065(9) -0.0006(9)
C19 0.0338(11) 0.0329(12) 0.0381(12) -0.0079(9) -0.0092(9) 0.0069(9)
C20 0.0355(11) 0.0288(11) 0.0317(11) -0.0030(9) -0.0058(9) -0.0011(9)
C21 0.0556(14) 0.0464(15) 0.0413(13) -0.0147(11) -0.0155(11) 0.0029(11)
N1 0.0302(9) 0.0338(10) 0.0396(10) -0.0053(8) -0.0051(8) 0.0006(7)
N2 0.0295(9) 0.0425(11) 0.0333(10) -0.0088(8) -0.0045(7) 0.0000(8)
N3 0.0611(13) 0.0406(11) 0.0365(11) -0.0081(9) -0.0030(10) -0.0098(10)
N4 0.0350(9) 0.0295(9) 0.0330(9) -0.0039(7) -0.0119(7) 0.0024(7)
N5 0.0356(9) 0.0333(10) 0.0357(10) -0.0080(8) -0.0136(8) 0.0051(8)
N6 0.0484(11) 0.0428(12) 0.0473(12) -0.0188(9) -0.0224(9) 0.0131(9)
O1 0.0339(8) 0.0414(9) 0.0512(10) -0.0147(8) -0.0129(7) 0.0072(7)
O2 0.0857(14) 0.0661(13) 0.0457(11) -0.0209(10) -0.0168(10) -0.0179(11)
O3 0.0705(13) 0.0711(14) 0.0592(13) -0.0303(11) -0.0102(10) 0.0187(11)
S1 0.0409(3) 0.0382(3) 0.0361(3) -0.0088(2) -0.0063(2) 0.0093(2)
Zn1 0.03564(15) 0.02969(15) 0.03721(16) -0.00409(11) -0.00841(11) 0.00592(10)

loop_
_atom_type_symbol
_atom_type_description
_atom_type_scat_dispersion_real
_atom_type_scat_dispersion_imag
_atom_type_scat_source
C C 0.0033 0.0016 'International Tables Vol C Tables 4.2.6.8 and 6.1.1.4'
H H 0.0000 0.0000 'International Tables Vol C Tables 4.2.6.8 and 6.1.1.4'
N N 0.0061 0.0033 'International Tables Vol C Tables 4.2.6.8 and 6.1.1.4'
O O 0.0106 0.0060 'International Tables Vol C Tables 4.2.6.8 and 6.1.1.4'
S S 0.1246 0.1234 'International Tables Vol C Tables 4.2.6.8 and 6.1.1.4'
Zn Zn 0.2839 1.4301 'International Tables Vol C Tables 4.2.6.8 and 6.1.1.4'

loop_
_geom_angle_atom_site_label_1
_geom_angle_atom_site_label_2
_geom_angle_atom_site_label_3
_geom_angle
N1 C1 C2 122.4(3)
N1 C1 H1 118.8
C2 C1 H1 118.8
C3 C2 C1 119.4(2)
C3 C2 H2 120.3
C1 C2 H2 120.3
C2 C3 C4 120.4(2)
C2 C3 H3 119.8
C4 C3 H3 119.8
C3 C4 C12 116.6(2)
C3 C4 C5 124.5(3)
C12 C4 C5 118.9(2)
C6 C5 C4 121.4(3)
C6 C5 H5 119.3
C4 C5 H5 119.3
C5 C6 C7 121.9(3)
C5 C6 H6 119.1
C7 C6 H6 119.1
C8 C7 C11 116.3(3)
C8 C7 C6 125.1(3)
C11 C7 C6 118.6(2)
C9 C8 C7 120.5(3)
C9 C8 H8 119.8
C7 C8 H8 119.8
C8 C9 C10 119.5(2)
C8 C9 H9 120.2
C10 C9 H9 120.2
N2 C10 C9 122.1(3)
N2 C10 H10 119.0
C9 C10 H10 119.0
N2 C11 C7 123.1(2)
N2 C11 C12 117.50(19)
C7 C11 C12 119.4(2)
N1 C12 C4 123.0(2)
N1 C12 C11 117.26(18)
C4 C12 C11 119.7(2)
O1 C13 C14 119.33(18)
O1 C13 C18 123.70(19)
C14 C13 C18 116.97(19)
C15 C14 C13 122.8(2)
C15 C14 H14 118.6
C13 C14 H14 118.6
C14 C15 C16 118.9(2)
C14 C15 H15 120.6
C16 C15 H15 120.6
C17 C16 C15 120.7(2)
C17 C16 N3 119.3(2)
C15 C16 N3 120.0(2)
C16 C17 C18 121.6(2)
C16 C17 H17 119.2
C18 C17 H17 119.2
C17 C18 C13 119.0(2)
C17 C18 C19 116.30(18)
C13 C18 C19 124.61(19)
N4 C19 C18 125.42(19)
N4 C19 H19 117.3
C18 C19 H19 117.3
N5 C20 N6 115.24(18)
N5 C20 S1 126.43(16)
N6 C20 S1 118.33(16)
N6 C21 H21A 109.5
N6 C21 H21B 109.5
H21A C21 H21B 109.5
N6 C21 H21C 109.5
H21A C21 H21C 109.5
H21B C21 H21C 109.5
C1 N1 C12 118.1(2)
C1 N1 Zn1 128.81(17)
C12 N1 Zn1 113.11(13)
C10 N2 C11 118.5(2)
C10 N2 Zn1 127.37(18)
C11 N2 Zn1 113.93(13)
O2 N3 O3 122.3(2)
O2 N3 C16 118.9(2)
O3 N3 C16 118.7(2)
C19 N4 N5 116.15(17)
C19 N4 Zn1 123.60(15)
N5 N4 Zn1 119.68(13)
C20 N5 N4 114.06(16)
C20 N6 C21 125.98(19)
C20 N6 H6A 117.0
C21 N6 H6A 117.0
C13 O1 Zn1 126.32(13)
C20 S1 Zn1 93.96(7)
O1 Zn1 N4 89.63(6)
O1 Zn1 N2 98.62(7)
N4 Zn1 N2 100.18(7)
O1 Zn1 N1 91.58(6)
N4 Zn1 N1 177.66(7)
N2 Zn1 N1 77.67(7)
O1 Zn1 S1 149.04(5)
N4 Zn1 S1 83.01(5)
N2 Zn1 S1 112.27(5)
N1 Zn1 S1 96.94(5)

loop_
_geom_bond_atom_site_label_1
_geom_bond_atom_site_label_2
_geom_bond_distance
C1 N1 1.333(3)
C1 C2 1.403(4)
C1 H1 0.9300
C2 C3 1.346(4)
C2 H2 0.9300
C3 C4 1.402(4)
C3 H3 0.9300
C4 C12 1.413(3)
C4 C5 1.421(4)
C5 C6 1.343(4)
C5 H5 0.9300
C6 C7 1.433(4)
C6 H6 0.9300
C7 C8 1.407(4)
C7 C11 1.410(3)
C8 C9 1.351(4)
C8 H8 0.9300
C9 C10 1.398(4)
C9 H9 0.9300
C10 N2 1.332(3)
C10 H10 0.9300
C11 N2 1.348(3)
C11 C12 1.448(3)
C12 N1 1.347(3)
C13 O1 1.293(2)
C13 C14 1.428(3)
C13 C18 1.438(3)
C14 C15 1.363(3)
C14 H14 0.9300
C15 C16 1.402(3)
C15 H15 0.9300
C16 C17 1.377(3)
C16 N3 1.442(3)
C17 C18 1.396(3)
C17 H17 0.9300
C18 C19 1.440(3)
C19 N4 1.287(3)
C19 H19 0.9300
C20 N5 1.324(3)
C20 N6 1.340(3)
C20 S1 1.750(2)
C21 N6 1.437(3)
C21 H21A 0.9600
C21 H21B 0.9600
C21 H21C 0.9600
N1 Zn1 2.1606(17)
N2 Zn1 2.1267(18)
N3 O2 1.225(3)
N3 O3 1.229(3)
N4 N5 1.375(2)
N4 Zn1 2.0703(17)
N6 H6A 0.8600
O1 Zn1 1.9958(15)
S1 Zn1 2.3385(7)

loop_
_geom_torsion_atom_site_label_1
_geom_torsion_atom_site_label_2
_geom_torsion_atom_site_label_3
_geom_torsion_atom_site_label_4
_geom_torsion
N1 C1 C2 C3 -0.1(4)
C1 C2 C3 C4 0.4(4)
C2 C3 C4 C12 -1.5(4)
C2 C3 C4 C5 177.9(3)
C3 C4 C5 C6 178.3(3)
C12 C4 C5 C6 -2.3(4)
C4 C5 C6 C7 -0.4(4)
C5 C6 C7 C8 -177.2(3)
C5 C6 C7 C11 2.6(4)
C11 C7 C8 C9 -1.1(4)
C6 C7 C8 C9 178.7(3)
C7 C8 C9 C10 1.0(4)
C8 C9 C10 N2 0.0(4)
C8 C7 C11 N2 0.1(3)
C6 C7 C11 N2 -179.7(2)
C8 C7 C11 C12 177.8(2)
C6 C7 C11 C12 -2.0(3)
C3 C4 C12 N1 2.3(3)
C5 C4 C12 N1 -177.1(2)
C3 C4 C12 C11 -177.8(2)
C5 C4 C12 C11 2.8(3)
N2 C11 C12 N1 -3.0(3)
C7 C11 C12 N1 179.2(2)
N2 C11 C12 C4 177.15(19)
C7 C11 C12 C4 -0.7(3)
O1 C13 C14 C15 178.0(2)
C18 C13 C14 C15 -2.7(3)
C13 C14 C15 C16 0.5(4)
C14 C15 C16 C17 1.7(3)
C14 C15 C16 N3 -179.1(2)
C15 C16 C17 C18 -1.6(3)
N3 C16 C17 C18 179.2(2)
C16 C17 C18 C13 -0.7(3)
C16 C17 C18 C19 175.4(2)
O1 C13 C18 C17 -177.9(2)
C14 C13 C18 C17 2.7(3)
O1 C13 C18 C19 6.3(3)
C14 C13 C18 C19 -173.0(2)
C17 C18 C19 N4 175.1(2)
C13 C18 C19 N4 -9.1(4)
C2 C1 N1 C12 0.8(4)
C2 C1 N1 Zn1 -177.99(18)
C4 C12 N1 C1 -2.0(3)
C11 C12 N1 C1 178.1(2)
C4 C12 N1 Zn1 177.00(16)
C11 C12 N1 Zn1 -2.9(2)
C9 C10 N2 C11 -0.9(3)
C9 C10 N2 Zn1 174.31(17)
C7 C11 N2 C10 0.9(3)
C12 C11 N2 C10 -176.82(19)
C7 C11 N2 Zn1 -174.97(17)
C12 C11 N2 Zn1 7.3(2)
C17 C16 N3 O2 -178.8(2)
C15 C16 N3 O2 2.0(3)
C17 C16 N3 O3 1.8(3)
C15 C16 N3 O3 -177.4(2)
C18 C19 N4 N5 177.9(2)
C18 C19 N4 Zn1 -10.8(3)
N6 C20 N5 N4 -177.80(19)
S1 C20 N5 N4 2.1(3)
C19 N4 N5 C20 -175.91(19)
Zn1 N4 N5 C20 12.5(2)
N5 C20 N6 C21 174.4(2)
S1 C20 N6 C21 -5.5(3)
C14 C13 O1 Zn1 -163.68(15)
C18 C13 O1 Zn1 17.0(3)
N5 C20 S1 Zn1 -12.2(2)
N6 C20 S1 Zn1 167.63(17)
C13 O1 Zn1 N4 -26.57(18)
C13 O1 Zn1 N2 73.67(18)
C13 O1 Zn1 N1 151.44(18)
C13 O1 Zn1 S1 -102.24(18)
C19 N4 Zn1 O1 23.18(18)
N5 N4 Zn1 O1 -165.89(15)
C19 N4 Zn1 N2 -75.51(18)
N5 N4 Zn1 N2 95.42(15)
C19 N4 Zn1 S1 173.03(18)
N5 N4 Zn1 S1 -16.04(14)
C10 N2 Zn1 O1 -92.27(19)
C11 N2 Zn1 O1 83.15(15)
C10 N2 Zn1 N4 -1.1(2)
C11 N2 Zn1 N4 174.33(14)
C10 N2 Zn1 N1 178.0(2)
C11 N2 Zn1 N1 -6.59(14)
C10 N2 Zn1 S1 85.46(19)
C11 N2 Zn1 S1 -99.12(14)
C1 N1 Zn1 O1 85.4(2)
C12 N1 Zn1 O1 -93.46(15)
C1 N1 Zn1 N2 -176.1(2)
C12 N1 Zn1 N2 5.02(14)
C1 N1 Zn1 S1 -64.8(2)
C12 N1 Zn1 S1 116.37(14)
C20 S1 Zn1 O1 89.68(11)
C20 S1 Zn1 N4 12.22(9)
C20 S1 Zn1 N2 -85.95(9)
C20 S1 Zn1 N1 -165.43(9)
